data_4504010
loop_
_publ_author_name
'Matsumoto, Akikazu'
'Furukawa, Daisuke'
'Mori, Yutaka'
'Tanaka, Toshihiro'
'Oka, Kunio'

_publ_section_title
;
 Change in Crystal Structure and Polymerization Reactivity for the
 Solid-State Polymerization of Muconic Esters
;
_journal_issue 6
_journal_name_full 'Crystal Growth &amp; Design'
_journal_page_first 1078
_journal_paper_doi 10.1021/cg0606444
_journal_volume 7
_journal_year 2007
_chemical_formula_moiety 'C20 H14 F4 O4 '
_chemical_formula_sum 'C20 H14 F4 O4'
_chemical_formula_weight 394.31
_chemical_name_systematic
; 
 ? 
;
_space_group_IT_number 14
_symmetry_cell_setting monoclinic
_symmetry_space_group_name_Hall '-P 2yn'
_symmetry_space_group_name_H-M 'P 1 21/n 1'
_atom_sites_solution_hydrogens geom
_atom_sites_solution_primary direct
_atom_sites_solution_secondary difmap
_audit_creation_method SHELXL-97
_cell_angle_alpha 90.00
_cell_angle_beta 91.32(6)
_cell_angle_gamma 90.00
_cell_formula_units_Z 2
_cell_length_a 4.716(3)
_cell_length_b 11.213(8)
_cell_length_c 17.130(14)
_cell_measurement_reflns_used 5570
_cell_measurement_temperature 296(2)
_cell_measurement_theta_max 27.6
_cell_measurement_theta_min 3.0
_cell_volume 905.6(11)
_computing_cell_refinement PROCESS-AUTO
_computing_data_collection PROCESS-AUTO
_computing_data_reduction CrystalStructure
_computing_publication_material 'CrystalStructure 3.7.0'
_computing_structure_refinement 'SHELXL-97 (Sheldrick, 1997)'
_computing_structure_solution SIR92
_diffrn_ambient_temperature 296(2)
_diffrn_detector_area_resol_mean 10.00
_diffrn_measured_fraction_theta_full 0.988
_diffrn_measured_fraction_theta_max 0.988
_diffrn_measurement_device_type 'Rigaku RAXIS-RAPID'
_diffrn_measurement_method \w
_diffrn_radiation_monochromator graphite
_diffrn_radiation_source 'fine-focus sealed tube'
_diffrn_radiation_type MoK\a
_diffrn_radiation_wavelength 0.71075
_diffrn_reflns_av_R_equivalents 0.0666
_diffrn_reflns_av_sigmaI/netI 0.0516
_diffrn_reflns_limit_h_max 6
_diffrn_reflns_limit_h_min -5
_diffrn_reflns_limit_k_max 14
_diffrn_reflns_limit_k_min -14
_diffrn_reflns_limit_l_max 22
_diffrn_reflns_limit_l_min -22
_diffrn_reflns_number 7297
_diffrn_reflns_theta_full 27.48
_diffrn_reflns_theta_max 27.48
_diffrn_reflns_theta_min 2.99
_exptl_absorpt_coefficient_mu 0.127
_exptl_absorpt_correction_T_max 0.9812
_exptl_absorpt_correction_T_min 0.9108
_exptl_absorpt_correction_type none
_exptl_crystal_colour colorless
_exptl_crystal_density_diffrn 1.446
_exptl_crystal_density_method 'not measured'
_exptl_crystal_description needle
_exptl_crystal_F_000 404
_exptl_crystal_size_max 0.75
_exptl_crystal_size_mid 0.15
_exptl_crystal_size_min 0.15
_refine_diff_density_max 0.286
_refine_diff_density_min -0.168
_refine_diff_density_rms 0.054
_refine_ls_extinction_method none
_refine_ls_goodness_of_fit_ref 1.020
_refine_ls_hydrogen_treatment constr
_refine_ls_matrix_type full
_refine_ls_number_parameters 128
_refine_ls_number_reflns 2048
_refine_ls_number_restraints 0
_refine_ls_restrained_S_all 1.020
_refine_ls_R_factor_all 0.1426
_refine_ls_R_factor_gt 0.0772
_refine_ls_shift/su_max 0.000
_refine_ls_shift/su_mean 0.000
_refine_ls_structure_factor_coef Fsqd
_refine_ls_weighting_details 'calc w=1/[\s^2^(Fo^2^)+(0.1478P)^2^+0.0000P] where P=(Fo^2^+2Fc^2^)/3'
_refine_ls_weighting_scheme calc
_refine_ls_wR_factor_gt 0.2250
_refine_ls_wR_factor_ref 0.2692
_reflns_number_gt 958
_reflns_number_total 2048
_reflns_threshold_expression >2sigma(I)
_cod_data_source_file cg0606444si20070319_011051.cif
_cod_data_source_block poly(26F2)
_cod_original_cell_volume 905.5(12)
_cod_database_code 4504010

loop_
_symmetry_equiv_pos_as_xyz
'x, y, z'
'-x+1/2, y+1/2, -z+1/2'
'-x, -y, -z'
'x-1/2, -y-1/2, z-1/2'

loop_
_atom_site_label
_atom_site_type_symbol
_atom_site_fract_x
_atom_site_fract_y
_atom_site_fract_z
_atom_site_U_iso_or_equiv
_atom_site_adp_type
_atom_site_occupancy
_atom_site_symmetry_multiplicity
_atom_site_calc_flag
_atom_site_refinement_flags
F6 F 0.8326(8) 0.2339(3) 0.79934(17) 0.1478(13) Uani 1 1 d .
F10 F 0.2117(6) 0.5470(3) 0.75170(16) 0.1270(10) Uani 1 1 d .
O1 O 0.4456(9) 0.2637(2) 0.55079(15) 0.1218(12) Uani 1 1 d .
O2 O 0.5306(7) 0.4080(2) 0.63447(12) 0.0993(10) Uani 1 1 d .
C1 C 0.5167(9) 0.3619(3) 0.56433(18) 0.0832(11) Uani 1 1 d .
C2 C 0.6123(8) 0.4512(3) 0.50400(17) 0.0778(10) Uani 1 1 d .
H2 H 0.6225 0.4099 0.4537 0.093 Uiso 1 1 calc R
C3 C 0.8939(8) 0.5017(3) 0.52247(18) 0.0787(10) Uani 1 1 d .
H3 H 0.9193 0.5390 0.5706 0.094 Uiso 1 1 calc R
C4 C 0.4276(11) 0.3338(4) 0.69651(19) 0.1009(13) Uani 1 1 d .
H4A H 0.5049 0.2539 0.6923 0.121 Uiso 1 1 calc R
H4B H 0.2224 0.3286 0.6933 0.121 Uiso 1 1 calc R
C5 C 0.5187(9) 0.3883(3) 0.77127(17) 0.0817(11) Uani 1 1 d .
C6 C 0.7179(10) 0.3370(3) 0.8204(2) 0.0924(12) Uani 1 1 d .
C7 C 0.8049(11) 0.3864(4) 0.8899(2) 0.1043(13) Uani 1 1 d .
H7 H 0.9375 0.3479 0.9221 0.125 Uiso 1 1 calc R
C8 C 0.6944(11) 0.4916(4) 0.9105(2) 0.1057(14) Uani 1 1 d .
H8 H 0.7560 0.5277 0.9568 0.127 Uiso 1 1 calc R
C9 C 0.4931(11) 0.5467(4) 0.8647(2) 0.1049(14) Uani 1 1 d .
H9 H 0.4156 0.6193 0.8796 0.126 Uiso 1 1 calc R
C10 C 0.4095(9) 0.4938(3) 0.7977(2) 0.0905(11) Uani 1 1 d .

loop_
_atom_site_aniso_label
_atom_site_aniso_U_11
_atom_site_aniso_U_22
_atom_site_aniso_U_33
_atom_site_aniso_U_23
_atom_site_aniso_U_13
_atom_site_aniso_U_12
F6 0.223(4) 0.1085(19) 0.111(2) -0.0028(15) -0.011(2) 0.055(2)
F10 0.146(2) 0.1217(18) 0.1118(19) 0.0123(15) -0.0371(16) 0.0231(16)
O1 0.230(4) 0.0778(16) 0.0562(14) 0.0004(12) -0.0192(17) -0.0378(19)
O2 0.173(3) 0.0836(15) 0.0411(11) 0.0044(10) -0.0090(13) -0.0366(16)
C1 0.130(3) 0.072(2) 0.0468(17) 0.0035(15) -0.0194(16) -0.014(2)
C2 0.113(3) 0.0808(19) 0.0396(15) -0.0005(14) -0.0069(16) -0.0072(18)
C3 0.111(3) 0.0778(19) 0.0472(16) 0.0006(15) -0.0035(14) -0.005(2)
C4 0.162(4) 0.092(2) 0.0476(18) 0.0102(16) -0.0097(19) -0.037(2)
C5 0.127(3) 0.077(2) 0.0418(15) 0.0116(14) -0.0033(16) -0.017(2)
C6 0.141(3) 0.078(2) 0.058(2) 0.0083(17) -0.0029(19) 0.011(2)
C7 0.139(4) 0.118(3) 0.055(2) 0.017(2) -0.020(2) 0.009(3)
C8 0.147(4) 0.115(3) 0.054(2) -0.006(2) -0.012(2) -0.008(3)
C9 0.146(4) 0.095(2) 0.073(2) -0.012(2) -0.003(2) 0.002(3)
C10 0.121(3) 0.083(2) 0.067(2) 0.0156(18) -0.014(2) -0.001(2)

loop_
_atom_type_symbol
_atom_type_description
_atom_type_scat_dispersion_real
_atom_type_scat_dispersion_imag
_atom_type_scat_source
C C 0.0033 0.0016 'International Tables Vol C Tables 4.2.6.8 and 6.1.1.4'
H H 0.0000 0.0000 'International Tables Vol C Tables 4.2.6.8 and 6.1.1.4'
O O 0.0106 0.0060 'International Tables Vol C Tables 4.2.6.8 and 6.1.1.4'
F F 0.0171 0.0103 'International Tables Vol C Tables 4.2.6.8 and 6.1.1.4'

loop_
_geom_angle_atom_site_label_1
_geom_angle_atom_site_label_2
_geom_angle_atom_site_label_3
_geom_angle
_geom_angle_site_symmetry_1
_geom_angle_site_symmetry_3
C1 O2 C4 116.0(3) . .
O1 C1 O2 124.1(3) . .
O1 C1 C2 125.0(3) . .
O2 C1 C2 110.9(3) . .
C3 C2 C1 112.9(3) . .
C3 C2 C2 111.4(3) . 3_666
C1 C2 C2 108.6(4) . 3_666
C3 C2 H2 107.9 . .
C1 C2 H2 107.9 . .
C2 C2 H2 107.9 3_666 .
C3 C3 C2 125.1(4) 3_766 .
C3 C3 H3 117.5 3_766 .
C2 C3 H3 117.5 . .
O2 C4 C5 107.7(3) . .
O2 C4 H4A 110.2 . .
C5 C4 H4A 110.2 . .
O2 C4 H4B 110.2 . .
C5 C4 H4B 110.2 . .
H4A C4 H4B 108.5 . .
C10 C5 C6 114.6(3) . .
C10 C5 C4 122.7(4) . .
C6 C5 C4 122.7(4) . .
F6 C6 C7 118.2(4) . .
F6 C6 C5 118.4(3) . .
C7 C6 C5 123.4(4) . .
C8 C7 C6 118.4(4) . .
C8 C7 H7 120.8 . .
C6 C7 H7 120.8 . .
C7 C8 C9 121.1(4) . .
C7 C8 H8 119.4 . .
C9 C8 H8 119.4 . .
C10 C9 C8 118.5(4) . .
C10 C9 H9 120.7 . .
C8 C9 H9 120.7 . .
C9 C10 F10 119.4(4) . .
C9 C10 C5 123.9(4) . .
F10 C10 C5 116.7(3) . .

loop_
_geom_bond_atom_site_label_1
_geom_bond_atom_site_label_2
_geom_bond_distance
_geom_bond_site_symmetry_2
F6 C6 1.329(5) .
F10 C10 1.347(4) .
O1 C1 1.173(4) .
O2 C1 1.308(4) .
O2 C4 1.443(4) .
C1 C2 1.515(5) .
C2 C3 1.471(5) .
C2 C2 1.526(7) 3_666
C2 H2 0.9800 .
C3 C3 1.277(7) 3_766
C3 H3 0.9300 .
C4 C5 1.474(5) .
C4 H4A 0.9700 .
C4 H4B 0.9700 .
C5 C10 1.371(6) .
C5 C6 1.373(5) .
C6 C7 1.368(6) .
C7 C8 1.341(7) .
C7 H7 0.9300 .
C8 C9 1.365(6) .
C8 H8 0.9300 .
C9 C10 1.343(5) .
C9 H9 0.9300 .

loop_
_geom_torsion_atom_site_label_1
_geom_torsion_atom_site_label_2
_geom_torsion_atom_site_label_3
_geom_torsion_atom_site_label_4
_geom_torsion
_geom_torsion_site_symmetry_1
_geom_torsion_site_symmetry_4
C4 O2 C1 O1 -5.3(6) . .
C4 O2 C1 C2 176.2(3) . .
O1 C1 C2 C3 -125.1(5) . .
O2 C1 C2 C3 53.4(4) . .
O1 C1 C2 C2 110.9(5) . 3_666
O2 C1 C2 C2 -70.6(4) . 3_666
C1 C2 C3 C3 123.6(5) . 3_766
C2 C2 C3 C3 -113.9(5) 3_666 3_766
C1 O2 C4 C5 167.4(4) . .
O2 C4 C5 C10 69.3(5) . .
O2 C4 C5 C6 -111.3(4) . .
C10 C5 C6 F6 179.4(3) . .
C4 C5 C6 F6 0.0(6) . .
C10 C5 C6 C7 -0.6(6) . .
C4 C5 C6 C7 180.0(4) . .
F6 C6 C7 C8 178.5(4) . .
C5 C6 C7 C8 -1.4(7) . .
C6 C7 C8 C9 2.1(7) . .
C7 C8 C9 C10 -0.7(7) . .
C8 C9 C10 F10 -179.8(4) . .
C8 C9 C10 C5 -1.5(7) . .
C6 C5 C10 C9 2.1(6) . .
C4 C5 C10 C9 -178.5(4) . .
C6 C5 C10 F10 -179.6(4) . .
C4 C5 C10 F10 -0.1(6) . .
